data_2015281
loop_
_publ_author_name
'Kanda Panthong'
'Mary J. Garson'
'Paul V. Bernhardt'

_publ_section_title
;
 1,3-Dimethylisoguanine
;
_journal_coeditor_code SQ1243
_journal_issue 4
_journal_name_full 'Acta Crystallographica Section C'
_journal_page_first o193
_journal_page_last o195
_journal_paper_doi 10.1107/S0108270106005336
_journal_volume 62
_journal_year 2006
_chemical_formula_iupac 'C7 H9 N5 O1'
_chemical_formula_moiety 'C7 H9 N5 O1'
_chemical_formula_sum 'C7 H9 N5 O'
_chemical_formula_weight 179.19
_chemical_name_common
;
1,3-Dimethylisoguanine
;
_chemical_name_systematic
;
6-amino-1,3-dimethyl-1H-purin-2(3H)-one
;
_space_group_IT_number 14
_symmetry_cell_setting monoclinic
_symmetry_space_group_name_Hall '-P 2ybc'
_symmetry_space_group_name_H-M 'P 1 21/c 1'
_atom_sites_solution_hydrogens geom
_atom_sites_solution_primary direct
_atom_sites_solution_secondary difmap
_audit_conform_dict_name cif_core.dic
_audit_conform_dict_version 2.3
_audit_creation_method 'WinGX routine CIF_UPDATE'
_cell_angle_alpha 90
_cell_angle_beta 96.370(10)
_cell_angle_gamma 90
_cell_formula_units_Z 4
_cell_length_a 8.9352(9)
_cell_length_b 6.1050(6)
_cell_length_c 14.678(2)
_cell_measurement_reflns_used 25
_cell_measurement_temperature 293(2)
_cell_measurement_theta_max 15.515
_cell_measurement_theta_min 8.313
_cell_volume 795.73(16)
_computing_cell_refinement 'CAD-4 EXPRESS'
_computing_data_collection 'CAD-4 EXPRESS (Enraf--Nonius, 1994)'
_computing_data_reduction 'XCAD4 (Harms & Wocadlo, 1995)'
_computing_molecular_graphics 'ORTEP-3 for Windows (Farrugia, 1997)'
_computing_publication_material 'WinGX (Version 1.70; Farrugia, 1999)'
_computing_structure_refinement 'SHELXL97 (Sheldrick, 1997)'
_computing_structure_solution 'SHELXS86 (Sheldrick, 1985)'
_diffrn_ambient_temperature 293(2)
_diffrn_measured_fraction_theta_full 0.989
_diffrn_measured_fraction_theta_max 0.989
_diffrn_measurement_device \k-geometry
_diffrn_measurement_device_type 'Enraf--Nonius CAD-4'
_diffrn_measurement_method 'Non-profiled \w/2\q'
_diffrn_radiation_monochromator graphite
_diffrn_radiation_type MoK\a
_diffrn_radiation_wavelength 0.71073
_diffrn_reflns_av_R_equivalents 0.1427
_diffrn_reflns_limit_h_max 10
_diffrn_reflns_limit_h_min 0
_diffrn_reflns_limit_k_max 7
_diffrn_reflns_limit_k_min 0
_diffrn_reflns_limit_l_max 17
_diffrn_reflns_limit_l_min -17
_diffrn_reflns_number 1473
_diffrn_reflns_theta_full 24.98
_diffrn_reflns_theta_max 24.98
_diffrn_reflns_theta_min 2.29
_diffrn_standards_decay_% -3
_diffrn_standards_interval_time 120
_diffrn_standards_number 3
_exptl_absorpt_coefficient_mu 0.109
_exptl_absorpt_correction_type none
_exptl_crystal_colour colourless
_exptl_crystal_density_diffrn 1.496
_exptl_crystal_density_method 'not measured'
_exptl_crystal_description prism
_exptl_crystal_F_000 376
_exptl_crystal_size_max 0.33
_exptl_crystal_size_mid 0.3
_exptl_crystal_size_min 0.3
_refine_diff_density_max 0.233
_refine_diff_density_min -0.222
_refine_ls_extinction_method none
_refine_ls_goodness_of_fit_ref 1.00
_refine_ls_hydrogen_treatment mixed
_refine_ls_matrix_type full
_refine_ls_number_parameters 128
_refine_ls_number_reflns 1380
_refine_ls_number_restraints 0
_refine_ls_restrained_S_all 1.00
_refine_ls_R_factor_all 0.1217
_refine_ls_R_factor_gt 0.0542
_refine_ls_shift/su_max 0
_refine_ls_shift/su_mean 0
_refine_ls_structure_factor_coef Fsqd
_refine_ls_weighting_details 'calc w=1/[\s^2^(Fo^2^)+(0.0895P)^2^] where P=(Fo^2^+2Fc^2^)/3'
_refine_ls_weighting_scheme calc
_refine_ls_wR_factor_gt 0.136
_refine_ls_wR_factor_ref 0.1662
_reflns_number_gt 771
_reflns_number_total 1380
_reflns_threshold_expression I>2\s(I)
_cod_data_source_file sq1243.cif
_cod_data_source_block I
_cod_original_sg_symbol_H-M 'P 21/c'
_cod_original_formula_sum 'C7 H9 N5 O1'
_cod_database_code 2015281
_cod_database_fobs_code 2015281

loop_
_symmetry_equiv_pos_as_xyz
'x, y, z'
'-x, y+1/2, -z+1/2'
'-x, -y, -z'
'x, -y-1/2, z-1/2'

loop_
_atom_site_type_symbol
_atom_site_label
_atom_site_fract_x
_atom_site_fract_y
_atom_site_fract_z
_atom_site_U_iso_or_equiv
_atom_site_adp_type
_atom_site_calc_flag
_atom_site_refinement_flags
_atom_site_occupancy
C C2 0.1524(4) -0.0738(6) 0.6013(2) 0.0348(9) Uani d . 1
C C4 0.2709(4) 0.2391(6) 0.6739(2) 0.0309(8) Uani d . 1
C C5 0.3393(4) 0.2893(6) 0.5963(2) 0.0323(9) Uani d . 1
C C6 0.3145(4) 0.1618(6) 0.5181(2) 0.0316(9) Uani d . 1
C C8 0.3947(4) 0.5266(6) 0.6985(2) 0.0379(9) Uani d . 1
H H8 0.4357 0.6506 0.7284 0.045 Uiso calc R 1
C C10 0.2011(4) -0.1688(6) 0.4459(2) 0.0443(10) Uani d . 1
H H10A 0.1499 -0.0942 0.3939 0.066 Uiso calc R 1
H H10B 0.1415 -0.2909 0.4618 0.066 Uiso calc R 1
H H10C 0.2969 -0.2204 0.431 0.066 Uiso calc R 1
C C12 0.1197(4) -0.0092(6) 0.7608(2) 0.0438(10) Uani d . 1
H H12A 0.0119 -0.0168 0.7497 0.066 Uiso calc R 1
H H12B 0.148 0.0959 0.8082 0.066 Uiso calc R 1
H H12C 0.159 -0.1504 0.7795 0.066 Uiso calc R 1
N N1 0.2239(3) -0.0183(5) 0.52332(17) 0.0330(7) Uani d . 1
N N3 0.1807(3) 0.0574(5) 0.67685(17) 0.0329(7) Uani d . 1
N N7 0.4217(3) 0.4795(5) 0.61344(18) 0.0380(8) Uani d . 1
N N9 0.3047(3) 0.3871(5) 0.74031(18) 0.0332(7) Uani d . 1
N N13 0.3733(4) 0.2020(7) 0.4410(2) 0.0411(9) Uani d . 1
O O2 0.0693(3) -0.2322(5) 0.60014(17) 0.0480(8) Uani d . 1
H H3A 0.345(4) 0.141(7) 0.390(3) 0.055(13) Uiso d . 1
H H3B 0.427(4) 0.322(7) 0.435(2) 0.038(11) Uiso d . 1

loop_
_atom_site_aniso_label
_atom_site_aniso_U_11
_atom_site_aniso_U_22
_atom_site_aniso_U_33
_atom_site_aniso_U_12
_atom_site_aniso_U_13
_atom_site_aniso_U_23
C2 0.0344(19) 0.038(2) 0.0330(19) -0.0022(18) 0.0084(15) 0.0029(17)
C4 0.0332(19) 0.036(2) 0.0250(16) 0.0033(17) 0.0090(15) 0.0011(16)
C5 0.0341(19) 0.041(2) 0.0237(17) -0.0006(18) 0.0101(15) 0.0012(16)
C6 0.0328(18) 0.038(2) 0.0248(17) 0.0029(17) 0.0082(14) 0.0041(16)
C8 0.043(2) 0.040(2) 0.0315(18) -0.0030(19) 0.0080(16) -0.0028(18)
C10 0.060(2) 0.046(2) 0.0294(18) -0.008(2) 0.0149(17) -0.0078(18)
C12 0.060(2) 0.045(2) 0.0294(18) -0.006(2) 0.0204(17) 0.0064(18)
N1 0.0401(16) 0.0365(18) 0.0236(14) -0.0052(15) 0.0088(12) -0.0029(13)
N3 0.0421(16) 0.0359(18) 0.0227(14) -0.0052(14) 0.0126(12) 0.0020(13)
N7 0.0422(17) 0.047(2) 0.0264(15) -0.0070(16) 0.0106(12) -0.0015(14)
N9 0.0371(15) 0.0388(18) 0.0254(15) -0.0003(14) 0.0109(12) 0.0006(13)
N13 0.053(2) 0.050(2) 0.0223(16) -0.0120(18) 0.0137(14) -0.0036(16)
O2 0.0587(17) 0.0479(17) 0.0407(14) -0.0146(15) 0.0195(13) -0.0047(13)

loop_
_atom_type_symbol
_atom_type_description
_atom_type_scat_dispersion_real
_atom_type_scat_dispersion_imag
_atom_type_scat_source
C C 0.0033 0.0016 'International Tables Vol C Tables 4.2.6.8 and 6.1.1.4'
H H 0 0 'International Tables Vol C Tables 4.2.6.8 and 6.1.1.4'
N N 0.0061 0.0033 'International Tables Vol C Tables 4.2.6.8 and 6.1.1.4'
O O 0.0106 0.006 'International Tables Vol C Tables 4.2.6.8 and 6.1.1.4'

loop_
_geom_angle_atom_site_label_1
_geom_angle_atom_site_label_2
_geom_angle_atom_site_label_3
_geom_angle
_geom_angle_publ_flag
O2 C2 N3 122.2(3) no
O2 C2 N1 120.6(3) no
N3 C2 N1 117.2(3) no
N9 C4 N3 127.5(3) no
N9 C4 C5 111.4(3) no
N3 C4 C5 121.2(3) no
N7 C5 C6 131.0(3) no
N7 C5 C4 108.1(3) no
C6 C5 C4 120.8(3) no
N13 C6 N1 119.3(3) no
N13 C6 C5 124.2(3) no
N1 C6 C5 116.5(3) no
N7 C8 N9 117.7(3) no
N7 C8 H8 121.1 no
N9 C8 H8 121.1 no
N1 C10 H10A 109.5 no
N1 C10 H10B 109.5 no
H10A C10 H10B 109.5 no
N1 C10 H10C 109.5 no
H10A C10 H10C 109.5 no
H10B C10 H10C 109.5 no
N3 C12 H12A 109.5 no
N3 C12 H12B 109.5 no
H12A C12 H12B 109.5 no
N3 C12 H12C 109.5 no
H12A C12 H12C 109.5 no
H12B C12 H12C 109.5 no
C6 N1 C2 124.1(3) no
C6 N1 C10 119.6(3) no
C2 N1 C10 116.3(3) no
C2 N3 C4 120.2(3) no
C2 N3 C12 117.9(3) no
C4 N3 C12 121.7(3) no
C8 N7 C5 101.8(3) no
C4 N9 C8 101.0(3) no
C6 N13 H3A 124(3) no
C6 N13 H3B 120(2) no
H3A N13 H3B 113(4) no

loop_
_geom_bond_atom_site_label_1
_geom_bond_atom_site_label_2
_geom_bond_distance
_geom_bond_publ_flag
C2 O2 1.218(4) yes
C2 N3 1.368(5) yes
C2 N1 1.413(4) yes
C4 N9 1.339(4) yes
C4 N3 1.375(4) yes
C4 C5 1.386(4) yes
C5 N7 1.383(4) yes
C5 C6 1.384(5) yes
C6 N13 1.322(4) yes
C6 N1 1.372(4) yes
C8 N7 1.329(4) yes
C8 N9 1.363(4) yes
C8 H8 0.9300 no
C10 N1 1.458(4) yes
C10 H10A 0.9600 no
C10 H10B 0.9600 no
C10 H10C 0.9600 no
C12 N3 1.459(4) yes
C12 H12A 0.9600 no
C12 H12B 0.9600 no
C12 H12C 0.9600 no
N13 H3A 0.85(5) no
N13 H3B 0.88(4) no

loop_
_geom_hbond_atom_site_label_D
_geom_hbond_atom_site_label_H
_geom_hbond_atom_site_label_A
_geom_hbond_site_symmetry_A
_geom_hbond_distance_DH
_geom_hbond_distance_HA
_geom_hbond_distance_DA
_geom_hbond_angle_DHA
N13 H3A N9 4_565 0.85(5) 2.20(5) 2.992(4) 156(4)
N13 H3B N7 3_666 0.88(4) 2.01(4) 2.846(5) 158(3)

loop_
_cod_related_entry_id
_cod_related_entry_database
_cod_related_entry_code
1 ChemSpider 4421937
